data_4087207
loop_
_publ_author_name
'Streubel, Rainer'
'Schmer, Alexander'
'Kyri, Andreas W.'
'Schnakenburg, Gregor'

_publ_section_title
;
 1,1&#x2032;-Bifunctional Aminophosphane Complexes via N--H Bond
 Insertions of a Li/Cl Phosphinidenoid Complex and First Studies on N/P
 Mono Functionalizations
;
_journal_name_full Organometallics
_journal_paper_doi 10.1021/acs.organomet.7b00073
_journal_year 2017
_chemical_formula_moiety 'C29 H26 N O5 P W'
_chemical_formula_sum 'C29 H26 N O5 P W'
_chemical_formula_weight 683.33
_chemical_name_systematic AS-2
_space_group_crystal_system monoclinic
_space_group_IT_number 14
_space_group_name_Hall '-P 2ybc'
_space_group_name_H-M_alt 'P 1 21/c 1'
_symmetry_space_group_name_Hall '-P 2ybc'
_symmetry_space_group_name_H-M 'P 1 21/c 1'
_atom_sites_solution_hydrogens mixed
_audit_creation_date 2017-01-24
_audit_creation_method
;
Olex2 1.2
(compiled 2017.01.04 svn.r3372 for OlexSys, GUI svn.r5292)
;
_cell_angle_alpha 90
_cell_angle_beta 91.4175(12)
_cell_angle_gamma 90
_cell_formula_units_Z 8
_cell_length_a 14.7592(5)
_cell_length_b 32.0367(10)
_cell_length_c 11.2598(4)
_cell_measurement_reflns_used 9769
_cell_measurement_temperature 100
_cell_measurement_theta_max 29.58
_cell_measurement_theta_min 2.54
_cell_volume 5322.4(3)
_computing_cell_refinement 'SAINT v8.34A (Bruker, 2013)'
_computing_data_reduction 'SAINT v8.34A (Bruker, 2013)'
_computing_molecular_graphics 'Olex2 (Dolomanov et al., 2009)'
_computing_publication_material 'Olex2 (Dolomanov et al., 2009)'
_computing_structure_refinement 'ShelXL (Sheldrick, 2015)'
_computing_structure_solution 'XS (Sheldrick, 2008)'
_diffrn_ambient_temperature 100.0
_diffrn_detector_area_resol_mean 7.9
_diffrn_detector_type 'CMOS area detector'
_diffrn_measured_fraction_theta_full 0.999
_diffrn_measured_fraction_theta_max 0.999
_diffrn_measurement_device 'three-circle diffractometer'
_diffrn_measurement_device_type 'Bruker APEX-II CCD'
_diffrn_measurement_method '\f and \w scans'
_diffrn_radiation_type MoK\a
_diffrn_radiation_wavelength 0.71073
_diffrn_reflns_av_R_equivalents 0.0358
_diffrn_reflns_av_unetI/netI 0.0198
_diffrn_reflns_Laue_measured_fraction_full 0.999
_diffrn_reflns_Laue_measured_fraction_max 0.999
_diffrn_reflns_limit_h_max 17
_diffrn_reflns_limit_h_min -18
_diffrn_reflns_limit_k_max 39
_diffrn_reflns_limit_k_min -39
_diffrn_reflns_limit_l_max 13
_diffrn_reflns_limit_l_min -13
_diffrn_reflns_number 86072
_diffrn_reflns_point_group_measured_fraction_full 0.999
_diffrn_reflns_point_group_measured_fraction_max 0.999
_diffrn_reflns_theta_full 26.000
_diffrn_reflns_theta_max 25.999
_diffrn_reflns_theta_min 2.337
_diffrn_standards_number 0
_exptl_absorpt_coefficient_mu 4.440
_exptl_absorpt_correction_T_max 0.7459
_exptl_absorpt_correction_T_min 0.5079
_exptl_absorpt_correction_type empirical
_exptl_absorpt_process_details
;
SADABS-2014/5 (Bruker,2014/5) was used for absorption correction.
wR2(int) was 0.1008 before and 0.0505 after correction.
The Ratio of minimum to maximum transmission is 0.6809.
The \l/2 correction factor is 0.00150.
;
_exptl_crystal_colour 'clear colourless'
_exptl_crystal_colour_lustre clear
_exptl_crystal_colour_primary colourless
_exptl_crystal_density_diffrn 1.706
_exptl_crystal_description plate
_exptl_crystal_F_000 2688
_exptl_crystal_size_max 0.15
_exptl_crystal_size_mid 0.08
_exptl_crystal_size_min 0.06
_refine_diff_density_max 1.083
_refine_diff_density_min -1.899
_refine_diff_density_rms 0.101
_refine_ls_extinction_method none
_refine_ls_goodness_of_fit_ref 1.176
_refine_ls_hydrogen_treatment mixed
_refine_ls_matrix_type full
_refine_ls_number_parameters 673
_refine_ls_number_reflns 10445
_refine_ls_number_restraints 6
_refine_ls_restrained_S_all 1.176
_refine_ls_R_factor_all 0.0284
_refine_ls_R_factor_gt 0.0246
_refine_ls_shift/su_max 0.003
_refine_ls_shift/su_mean 0.000
_refine_ls_structure_factor_coef Fsqd
_refine_ls_weighting_details
;
 w=1/[\s^2^(Fo^2^)+(0.0124P)^2^+14.4175P]
 where P=(Fo^2^+2Fc^2^)/3
;
_refine_ls_weighting_scheme calc
_refine_ls_wR_factor_gt 0.0497
_refine_ls_wR_factor_ref 0.0508
_reflns_Friedel_coverage 0.000
_reflns_number_gt 9637
_reflns_number_total 10445
_reflns_threshold_expression 'I > 2\s(I)'
_cod_data_source_file om7b00073_si_002.cif
_cod_data_source_block mo_4416f
_cod_database_code 4087207
_shelxl_version_number 2013-2
_shelx_space_group_comment
;
The symmetry employed for this shelxl refinement is uniquely defined
by the following loop, which should always be used as a source of
symmetry information in preference to the above space-group names.
They are only intended as comments.
;
_shelx_estimated_absorpt_t_max 0.777
_shelx_estimated_absorpt_t_min 0.556
_olex2_refinement_description
;
1. Fixed Uiso
 At 1.2 times of:
  All C(H) groups, All C(H,H) groups, All P(H) groups
2. Uiso/Uaniso restraints and constraints
Uanis(C29) \\sim Ueq: with sigma of 0.002 and sigma for terminal atoms of 0.004
3.a Secondary CH2 refined with riding coordinates:
 C1(H1A,H1B), C2(H2A,H2B), C3(H3A,H3B), C4(H4A,H4B), C5(H5A,H5B), C1'(H1'A,
 H1'B), C2'(H2'A,H2'B), C3'(H3'A,H3'B), C4'(H4'A,H4'B), C5'(H5'A,H5'B)
3.b Aromatic/amide H refined with riding coordinates:
 C8(H8), C9(H9), C10(H10), C11(H11), C12(H12), C14(H14), C15(H15), C16(H16),
 C17(H17), C18(H18), C20(H20), C21(H21), C22(H22), C23(H23), C24(H24), C8'(H8'),
  C9'(H9'), C10'(H10'), C11'(H11'), C12'(H12'), C14'(H14'), C15'(H15'),
 C16'(H16'), C17'(H17'), C18'(H18'), C20'(H20'), C21'(H21'), C22'(H22'),
 C23'(H23'), C24'(H24')
;
_olex2_submission_special_instructions 'No special instructions were received'

loop_
_space_group_symop_operation_xyz
'x, y, z'
'-x, y+1/2, -z+1/2'
'-x, -y, -z'
'x, -y-1/2, z-1/2'

loop_
_atom_site_label
_atom_site_type_symbol
_atom_site_fract_x
_atom_site_fract_y
_atom_site_fract_z
_atom_site_U_iso_or_equiv
_atom_site_adp_type
_atom_site_occupancy
_atom_site_site_symmetry_order
_atom_site_calc_flag
_atom_site_refinement_flags_posn
_atom_site_refinement_flags_adp
_atom_site_disorder_assembly
_atom_site_disorder_group
W W 0.09908(2) 0.81675(2) 0.48500(2) 0.00999(4) Uani 1 1 d . . . .
P P 0.04274(6) 0.84277(2) 0.28478(7) 0.00876(16) Uani 1 1 d . . A 1
H H 0.092(2) 0.8251(10) 0.202(3) 0.011 Uiso 1 1 d R . . .
O1 O 0.17445(18) 0.76790(8) 0.7096(2) 0.0226(6) Uani 1 1 d . . . .
O2 O 0.03014(18) 0.72758(7) 0.3964(2) 0.0203(6) Uani 1 1 d . . . .
O3 O -0.08602(19) 0.83631(9) 0.6147(3) 0.0315(7) Uani 1 1 d . . . .
O4 O 0.1827(2) 0.89929(8) 0.6024(2) 0.0286(6) Uani 1 1 d . . . .
N N -0.05983(19) 0.82607(8) 0.2324(2) 0.0120(6) Uani 1 1 d . . . .
C1 C -0.1392(2) 0.83026(10) 0.3082(3) 0.0146(7) Uani 1 1 d . . . .
H1A H -0.1333 0.8558 0.3573 0.018 Uiso 1 1 calc R . . .
H1B H -0.1427 0.8060 0.3622 0.018 Uiso 1 1 calc R . . .
C2 C -0.2252(2) 0.83271(11) 0.2301(3) 0.0180(7) Uani 1 1 d . . . .
H2A H -0.2788 0.8345 0.2810 0.022 Uiso 1 1 calc R . . .
H2B H -0.2235 0.8582 0.1806 0.022 Uiso 1 1 calc R . . .
C3 C -0.2337(3) 0.79443(11) 0.1502(4) 0.0228(8) Uani 1 1 d . . . .
H3A H -0.2857 0.7982 0.0939 0.027 Uiso 1 1 calc R . . .
H3B H -0.2456 0.7695 0.1993 0.027 Uiso 1 1 calc R . . .
C4 C -0.1472(3) 0.78750(11) 0.0804(3) 0.0209(8) Uani 1 1 d . . . .
H4A H -0.1517 0.7608 0.0365 0.025 Uiso 1 1 calc R . . .
H4B H -0.1403 0.8103 0.0219 0.025 Uiso 1 1 calc R . . .
C5 C -0.0645(2) 0.78652(10) 0.1644(3) 0.0162(7) Uani 1 1 d . . . .
H5A H -0.0691 0.7626 0.2196 0.019 Uiso 1 1 calc R . . .
H5B H -0.0088 0.7830 0.1182 0.019 Uiso 1 1 calc R . . .
C6 C 0.0508(2) 0.89985(9) 0.2350(3) 0.0102(6) Uani 1 1 d . . . .
C7 C 0.1413(2) 0.91646(9) 0.2852(3) 0.0109(6) Uani 1 1 d . . . .
C8 C 0.2206(2) 0.89550(10) 0.2550(3) 0.0134(7) Uani 1 1 d . . . .
H8 H 0.2163 0.8714 0.2059 0.016 Uiso 1 1 calc R . . .
C9 C 0.3055(2) 0.90899(11) 0.2949(3) 0.0169(7) Uani 1 1 d . . . .
H9 H 0.3584 0.8941 0.2737 0.020 Uiso 1 1 calc R . . .
C10 C 0.3125(2) 0.94434(11) 0.3660(3) 0.0195(8) Uani 1 1 d . . . .
H10 H 0.3701 0.9535 0.3952 0.023 Uiso 1 1 calc R . . .
C11 C 0.2350(3) 0.96615(11) 0.3939(3) 0.0208(8) Uani 1 1 d . . . .
H11 H 0.2398 0.9907 0.4412 0.025 Uiso 1 1 calc R . . .
C12 C 0.1504(2) 0.95262(10) 0.3537(3) 0.0156(7) Uani 1 1 d . . . .
H12 H 0.0980 0.9682 0.3731 0.019 Uiso 1 1 calc R . . .
C13 C 0.0526(2) 0.90584(10) 0.0989(3) 0.0107(6) Uani 1 1 d . . . .
C14 C 0.0397(2) 0.87463(10) 0.0140(3) 0.0133(7) Uani 1 1 d . . . .
H14 H 0.0284 0.8468 0.0390 0.016 Uiso 1 1 calc R . . .
C15 C 0.0432(2) 0.88351(11) -0.1073(3) 0.0179(7) Uani 1 1 d . . . .
H15 H 0.0345 0.8618 -0.1637 0.021 Uiso 1 1 calc R . . .
C16 C 0.0592(2) 0.92379(12) -0.1457(3) 0.0186(8) Uani 1 1 d . . . .
H16 H 0.0620 0.9298 -0.2282 0.022 Uiso 1 1 calc R . . .
C17 C 0.0714(2) 0.95555(11) -0.0622(3) 0.0186(7) Uani 1 1 d . . . .
H17 H 0.0815 0.9834 -0.0876 0.022 Uiso 1 1 calc R . . .
C18 C 0.0686(2) 0.94645(10) 0.0580(3) 0.0153(7) Uani 1 1 d . . . .
H18 H 0.0778 0.9683 0.1141 0.018 Uiso 1 1 calc R . . .
C19 C -0.0340(2) 0.92022(9) 0.2860(3) 0.0109(6) Uani 1 1 d . . . .
C20 C -0.1083(2) 0.93025(9) 0.2124(3) 0.0126(7) Uani 1 1 d . . . .
H20 H -0.1032 0.9279 0.1287 0.015 Uiso 1 1 calc R . . .
C21 C -0.1896(2) 0.94360(10) 0.2587(3) 0.0174(7) Uani 1 1 d . . . .
H21 H -0.2393 0.9502 0.2068 0.021 Uiso 1 1 calc R . . .
C22 C -0.1984(2) 0.94726(11) 0.3804(3) 0.0190(8) Uani 1 1 d . . . .
H22 H -0.2544 0.9559 0.4122 0.023 Uiso 1 1 calc R . . .
C23 C -0.1253(2) 0.93823(10) 0.4557(3) 0.0177(7) Uani 1 1 d . . . .
H23 H -0.1310 0.9412 0.5392 0.021 Uiso 1 1 calc R . . .
C24 C -0.0434(2) 0.92482(10) 0.4091(3) 0.0137(7) Uani 1 1 d . . . .
H24 H 0.0064 0.9187 0.4613 0.016 Uiso 1 1 calc R . . .
C25 C 0.1464(2) 0.78647(10) 0.6294(3) 0.0165(7) Uani 1 1 d . . . .
C26 C 0.0535(2) 0.76004(10) 0.4252(3) 0.0140(7) Uani 1 1 d . . . .
C27 C -0.0211(3) 0.82902(11) 0.5664(3) 0.0198(8) Uani 1 1 d . . . .
C28 C 0.1513(2) 0.87075(11) 0.5565(3) 0.0173(7) Uani 1 1 d . . . .
C29 C 0.2213(2) 0.80737(10) 0.4062(3) 0.0119(7) Uani 1 1 d . U . .
O5 O 0.28975(17) 0.80240(8) 0.3649(2) 0.0203(5) Uani 1 1 d . . . .
W' W 0.59506(2) 0.82508(2) 0.68960(2) 0.01051(4) Uani 1 1 d . . . .
P' P 0.53804(6) 0.84536(2) 0.89172(7) 0.00839(16) Uani 1 1 d . . . .
H' H 0.588(2) 0.8231(10) 0.967(3) 0.010 Uiso 1 1 d R . . .
O1' O 0.6673(2) 0.78165(9) 0.4588(2) 0.0275(6) Uani 1 1 d . . . .
O2' O 0.41068(18) 0.85052(9) 0.5532(2) 0.0265(6) Uani 1 1 d . . . .
O3' O 0.5215(2) 0.73524(7) 0.7595(2) 0.0254(6) Uani 1 1 d . . . .
O4' O 0.78588(18) 0.80272(8) 0.8111(2) 0.0228(6) Uani 1 1 d . . . .
O5' O 0.68681(19) 0.91139(8) 0.6159(2) 0.0240(6) Uani 1 1 d . . . .
N' N 0.43474(18) 0.82847(8) 0.9304(2) 0.0113(6) Uani 1 1 d . . . .
C1' C 0.4243(2) 0.78842(10) 0.9933(3) 0.0149(7) Uani 1 1 d . . . .
H1'A H 0.4796 0.7826 1.0421 0.018 Uiso 1 1 calc R . . .
H1'B H 0.4164 0.7656 0.9348 0.018 Uiso 1 1 calc R . . .
C2' C 0.3429(3) 0.79019(11) 1.0722(3) 0.0198(8) Uani 1 1 d . . . .
H2'A H 0.3524 0.8120 1.1336 0.024 Uiso 1 1 calc R . . .
H2'B H 0.3356 0.7630 1.1129 0.024 Uiso 1 1 calc R . . .
C3' C 0.2572(3) 0.80006(11) 0.9983(3) 0.0201(8) Uani 1 1 d . . . .
H3'A H 0.2423 0.7761 0.9459 0.024 Uiso 1 1 calc R . . .
H3'B H 0.2058 0.8043 1.0520 0.024 Uiso 1 1 calc R . . .
C4' C 0.2697(2) 0.83901(10) 0.9229(3) 0.0174(7) Uani 1 1 d . . . .
H4'A H 0.2735 0.8638 0.9752 0.021 Uiso 1 1 calc R . . .
H4'B H 0.2164 0.8425 0.8686 0.021 Uiso 1 1 calc R . . .
C5' C 0.3554(2) 0.83610(10) 0.8503(3) 0.0125(7) Uani 1 1 d . . . .
H5'A H 0.3493 0.8130 0.7921 0.015 Uiso 1 1 calc R . . .
H5'B H 0.3640 0.8624 0.8059 0.015 Uiso 1 1 calc R . . .
C6' C 0.5486(2) 0.90040(9) 0.9579(3) 0.0094(6) Uani 1 1 d . . . .
C7' C 0.6403(2) 0.91813(10) 0.9238(3) 0.0102(6) Uani 1 1 d . . . .
C8' C 0.6520(2) 0.95913(10) 0.8854(3) 0.0138(7) Uani 1 1 d . . . .
H8' H 0.6006 0.9768 0.8761 0.017 Uiso 1 1 calc R . . .
C9' C 0.7377(2) 0.97465(10) 0.8603(3) 0.0172(7) Uani 1 1 d . . . .
H9' H 0.7445 1.0028 0.8360 0.021 Uiso 1 1 calc R . . .
C10' C 0.8124(2) 0.94905(11) 0.8708(3) 0.0185(7) Uani 1 1 d . . . .
H10' H 0.8706 0.9594 0.8515 0.022 Uiso 1 1 calc R . . .
C11' C 0.8028(2) 0.90808(11) 0.9096(3) 0.0162(7) Uani 1 1 d . . . .
H11' H 0.8542 0.8903 0.9165 0.019 Uiso 1 1 calc R . . .
C12' C 0.7181(2) 0.89336(10) 0.9382(3) 0.0118(7) Uani 1 1 d . . . .
H12' H 0.7125 0.8658 0.9683 0.014 Uiso 1 1 calc R . . .
C13' C 0.4671(2) 0.92368(9) 0.9013(3) 0.0109(6) Uani 1 1 d . . . .
C14' C 0.4651(2) 0.93159(10) 0.7783(3) 0.0146(7) Uani 1 1 d . . . .
H14' H 0.5177 0.9264 0.7335 0.018 Uiso 1 1 calc R . . .
C15' C 0.3873(3) 0.94683(10) 0.7217(3) 0.0181(7) Uani 1 1 d . . . .
H15' H 0.3863 0.9512 0.6382 0.022 Uiso 1 1 calc R . . .
C16' C 0.3110(3) 0.95573(10) 0.7866(3) 0.0205(8) Uani 1 1 d . . . .
H16' H 0.2577 0.9661 0.7478 0.025 Uiso 1 1 calc R . . .
C17' C 0.3131(2) 0.94932(10) 0.9086(3) 0.0183(8) Uani 1 1 d . . . .
H17' H 0.2616 0.9560 0.9538 0.022 Uiso 1 1 calc R . . .
C18' C 0.3901(2) 0.93318(10) 0.9648(3) 0.0134(7) Uani 1 1 d . . . .
H18' H 0.3903 0.9285 1.0482 0.016 Uiso 1 1 calc R . . .
C19' C 0.5461(2) 0.90148(10) 1.0956(3) 0.0095(6) Uani 1 1 d . . . .
C20' C 0.5563(2) 0.94062(10) 1.1509(3) 0.0138(7) Uani 1 1 d . . . .
H20' H 0.5630 0.9649 1.1035 0.017 Uiso 1 1 calc R . . .
C21' C 0.5568(2) 0.94428(10) 1.2741(3) 0.0162(7) Uani 1 1 d . . . .
H21' H 0.5629 0.9710 1.3099 0.019 Uiso 1 1 calc R . . .
C22' C 0.5483(2) 0.90907(11) 1.3451(3) 0.0155(7) Uani 1 1 d . . . .
H22' H 0.5495 0.9115 1.4292 0.019 Uiso 1 1 calc R . . .
C23' C 0.5381(2) 0.87036(10) 1.2919(3) 0.0141(7) Uani 1 1 d . . . .
H23' H 0.5321 0.8461 1.3398 0.017 Uiso 1 1 calc R . . .
C24' C 0.5366(2) 0.86663(10) 1.1681(3) 0.0121(7) Uani 1 1 d . . . .
H24' H 0.5289 0.8399 1.1329 0.015 Uiso 1 1 calc R . . .
C25' C 0.6405(3) 0.79855(11) 0.5413(3) 0.0192(8) Uani 1 1 d . . . .
C26' C 0.4759(3) 0.84130(11) 0.6041(3) 0.0170(7) Uani 1 1 d . . . .
C27' C 0.5463(2) 0.76797(11) 0.7349(3) 0.0157(7) Uani 1 1 d . . . .
C28' C 0.7169(3) 0.81079(10) 0.7696(3) 0.0169(7) Uani 1 1 d . . . .
C29' C 0.6526(2) 0.88113(11) 0.6438(3) 0.0156(7) Uani 1 1 d . . . .

loop_
_atom_site_aniso_label
_atom_site_aniso_U_11
_atom_site_aniso_U_22
_atom_site_aniso_U_33
_atom_site_aniso_U_23
_atom_site_aniso_U_13
_atom_site_aniso_U_12
W 0.01118(7) 0.01229(6) 0.00645(7) 0.00055(5) -0.00087(5) 0.00154(5)
P 0.0096(4) 0.0098(4) 0.0068(4) 0.0003(3) -0.0013(3) 0.0011(3)
O1 0.0267(15) 0.0310(14) 0.0100(13) 0.0072(11) -0.0027(11) 0.0090(11)
O2 0.0275(15) 0.0153(13) 0.0179(14) 0.0010(10) -0.0008(11) -0.0045(10)
O3 0.0214(15) 0.0512(18) 0.0222(15) 0.0011(13) 0.0107(12) 0.0088(13)
O4 0.0412(18) 0.0239(14) 0.0204(14) -0.0085(11) -0.0055(13) -0.0076(12)
N 0.0103(14) 0.0160(13) 0.0095(14) -0.0026(11) -0.0017(11) -0.0030(11)
C1 0.0097(17) 0.0194(17) 0.0149(17) 0.0014(13) 0.0025(13) -0.0013(13)
C2 0.0132(18) 0.0182(17) 0.0225(19) 0.0052(14) -0.0019(15) -0.0022(13)
C3 0.021(2) 0.0182(17) 0.028(2) 0.0057(15) -0.0153(17) -0.0088(14)
C4 0.026(2) 0.0163(17) 0.0199(19) -0.0036(14) -0.0099(16) -0.0028(14)
C5 0.0197(19) 0.0122(15) 0.0164(18) -0.0029(13) -0.0035(15) -0.0005(13)
C6 0.0112(17) 0.0101(14) 0.0093(16) -0.0005(12) -0.0014(13) 0.0014(12)
C7 0.0125(17) 0.0120(15) 0.0082(16) 0.0021(12) -0.0010(13) -0.0002(12)
C8 0.0148(18) 0.0136(15) 0.0118(17) 0.0004(12) 0.0011(14) 0.0004(13)
C9 0.0107(18) 0.0224(17) 0.0177(18) 0.0019(14) 0.0014(14) 0.0023(13)
C10 0.0116(18) 0.0286(19) 0.0181(19) -0.0018(15) -0.0032(15) -0.0066(14)
C11 0.022(2) 0.0211(18) 0.0192(19) -0.0099(14) -0.0032(15) -0.0023(15)
C12 0.0122(17) 0.0165(16) 0.0181(18) -0.0016(13) 0.0020(14) 0.0000(13)
C13 0.0040(15) 0.0160(16) 0.0121(16) 0.0011(12) 0.0019(13) 0.0042(12)
C14 0.0136(17) 0.0168(16) 0.0095(16) 0.0014(12) 0.0000(13) 0.0032(13)
C15 0.0141(18) 0.0281(19) 0.0113(17) -0.0007(14) -0.0019(14) 0.0068(14)
C16 0.0104(17) 0.035(2) 0.0100(17) 0.0083(15) 0.0029(14) 0.0064(15)
C17 0.0132(18) 0.0210(17) 0.0217(19) 0.0098(14) 0.0015(15) 0.0018(14)
C18 0.0120(17) 0.0156(16) 0.0183(18) 0.0013(13) 0.0003(14) 0.0023(13)
C19 0.0106(17) 0.0082(14) 0.0138(17) 0.0000(12) 0.0017(13) 0.0018(12)
C20 0.0118(17) 0.0114(15) 0.0146(17) 0.0003(12) -0.0004(13) -0.0009(12)
C21 0.0137(18) 0.0143(16) 0.024(2) -0.0005(14) -0.0041(15) 0.0027(13)
C22 0.0111(18) 0.0207(17) 0.025(2) -0.0056(15) 0.0033(15) 0.0044(14)
C23 0.0184(19) 0.0197(17) 0.0151(18) -0.0053(14) 0.0028(15) 0.0021(14)
C24 0.0131(17) 0.0137(15) 0.0143(17) -0.0016(13) -0.0009(14) 0.0019(13)
C25 0.0175(19) 0.0183(17) 0.0139(18) -0.0031(14) 0.0041(15) 0.0004(14)
C26 0.0168(18) 0.0194(18) 0.0060(16) 0.0065(13) 0.0014(13) 0.0024(14)
C27 0.024(2) 0.0229(18) 0.0120(18) -0.0005(14) -0.0025(16) 0.0023(15)
C28 0.0187(19) 0.0218(18) 0.0114(17) 0.0011(14) 0.0004(14) 0.0032(14)
C29 0.0160(14) 0.0135(12) 0.0061(12) 0.0025(10) -0.0022(11) 0.0000(11)
O5 0.0198(14) 0.0217(13) 0.0197(14) -0.0003(10) 0.0045(11) 0.0030(10)
W' 0.01214(7) 0.01305(6) 0.00627(7) -0.00044(5) -0.00095(5) 0.00100(5)
P' 0.0087(4) 0.0094(4) 0.0070(4) 0.0003(3) -0.0012(3) -0.0005(3)
O1' 0.0346(17) 0.0372(15) 0.0106(13) -0.0049(11) 0.0024(12) 0.0092(13)
O2' 0.0202(15) 0.0428(16) 0.0161(14) 0.0030(12) -0.0067(12) 0.0034(12)
O3' 0.0396(18) 0.0151(13) 0.0213(14) -0.0023(10) -0.0048(13) -0.0069(11)
O4' 0.0198(15) 0.0301(14) 0.0182(14) -0.0042(11) -0.0074(11) 0.0097(11)
O5' 0.0283(16) 0.0241(14) 0.0197(14) 0.0035(11) 0.0032(12) -0.0093(11)
N' 0.0094(14) 0.0136(13) 0.0109(14) 0.0028(10) -0.0019(11) -0.0024(10)
C1' 0.0131(18) 0.0138(16) 0.0177(18) 0.0041(13) -0.0008(14) -0.0027(13)
C2' 0.021(2) 0.0217(18) 0.0170(19) 0.0039(14) 0.0046(15) -0.0075(14)
C3' 0.0187(19) 0.0177(17) 0.024(2) -0.0022(14) 0.0077(16) -0.0058(14)
C4' 0.0106(17) 0.0184(17) 0.023(2) -0.0021(14) 0.0017(15) -0.0019(13)
C5' 0.0081(16) 0.0160(16) 0.0132(17) 0.0017(13) -0.0016(13) -0.0013(12)
C6' 0.0116(17) 0.0077(14) 0.0089(16) -0.0010(11) -0.0013(13) -0.0007(12)
C7' 0.0091(17) 0.0154(15) 0.0060(15) -0.0022(12) -0.0006(13) -0.0029(12)
C8' 0.0134(17) 0.0149(16) 0.0132(17) 0.0002(13) -0.0011(14) -0.0006(13)
C9' 0.023(2) 0.0140(16) 0.0147(18) 0.0008(13) 0.0000(15) -0.0060(14)
C10' 0.0128(18) 0.0241(18) 0.0187(19) -0.0032(14) 0.0023(15) -0.0072(14)
C11' 0.0111(17) 0.0199(17) 0.0175(18) -0.0025(13) -0.0016(14) 0.0000(13)
C12' 0.0104(17) 0.0141(15) 0.0106(16) -0.0013(12) -0.0024(13) -0.0007(12)
C13' 0.0108(17) 0.0075(14) 0.0141(17) -0.0009(12) -0.0045(13) 0.0001(12)
C14' 0.0189(18) 0.0107(15) 0.0143(17) 0.0022(12) -0.0016(14) -0.0015(13)
C15' 0.025(2) 0.0118(15) 0.0167(18) 0.0011(13) -0.0081(15) 0.0012(14)
C16' 0.020(2) 0.0116(16) 0.029(2) -0.0020(14) -0.0113(16) 0.0035(13)
C17' 0.0118(18) 0.0126(16) 0.030(2) -0.0050(14) -0.0023(15) 0.0013(13)
C18' 0.0127(17) 0.0125(15) 0.0149(17) -0.0031(12) -0.0005(14) -0.0010(12)
C19' 0.0045(15) 0.0145(15) 0.0097(16) 0.0000(12) 0.0004(12) 0.0011(12)
C20' 0.0150(18) 0.0135(15) 0.0129(17) -0.0002(13) 0.0005(14) -0.0017(13)
C21' 0.0147(18) 0.0177(17) 0.0162(18) -0.0063(13) -0.0001(14) -0.0030(13)
C22' 0.0121(18) 0.0249(18) 0.0093(16) -0.0021(13) -0.0027(13) 0.0029(13)
C23' 0.0164(18) 0.0180(16) 0.0078(16) 0.0028(12) 0.0000(13) 0.0037(13)
C24' 0.0110(17) 0.0134(15) 0.0119(17) 0.0001(12) -0.0007(13) 0.0024(12)
C25' 0.021(2) 0.0222(18) 0.0140(19) 0.0021(14) -0.0021(15) 0.0067(15)
C26' 0.023(2) 0.0193(17) 0.0082(17) -0.0007(13) 0.0015(15) -0.0030(14)
C27' 0.0186(19) 0.0204(18) 0.0078(17) -0.0068(13) -0.0036(14) 0.0022(14)
C28' 0.024(2) 0.0166(16) 0.0101(17) -0.0053(13) 0.0031(15) 0.0022(14)
C29' 0.0162(18) 0.0241(18) 0.0064(16) -0.0002(13) -0.0024(13) 0.0023(14)

loop_
_atom_type_symbol
_atom_type_description
_atom_type_scat_dispersion_real
_atom_type_scat_dispersion_imag
_atom_type_scat_source
C C 0.0033 0.0016 'International Tables Vol C Tables 4.2.6.8 and 6.1.1.4'
H H 0.0000 0.0000 'International Tables Vol C Tables 4.2.6.8 and 6.1.1.4'
N N 0.0061 0.0033 'International Tables Vol C Tables 4.2.6.8 and 6.1.1.4'
O O 0.0106 0.0060 'International Tables Vol C Tables 4.2.6.8 and 6.1.1.4'
P P 0.1023 0.0942 'International Tables Vol C Tables 4.2.6.8 and 6.1.1.4'
W W -0.8490 6.8722 'International Tables Vol C Tables 4.2.6.8 and 6.1.1.4'

loop_
_geom_angle_atom_site_label_1
_geom_angle_atom_site_label_2
_geom_angle_atom_site_label_3
_geom_angle
C25 W P 169.94(10)
C25 W C26 86.69(13)
C25 W C27 91.02(14)
C25 W C28 88.29(14)
C25 W C29 89.30(13)
C26 W P 84.32(9)
C26 W C27 92.09(14)
C26 W C28 174.87(13)
C26 W C29 90.75(13)
C27 W P 93.80(10)
C28 W P 100.60(10)
C28 W C27 89.04(14)
C28 W C29 88.14(14)
C29 W P 86.32(9)
C29 W C27 177.15(14)
W P H 108.3(15)
N P W 118.51(10)
N P H 96.9(15)
N P C6 105.09(14)
C6 P W 123.67(10)
C6 P H 99.4(15)
C1 N P 119.0(2)
C1 N C5 110.5(3)
C5 N P 118.6(2)
N C1 H1A 109.8
N C1 H1B 109.8
N C1 C2 109.4(3)
H1A C1 H1B 108.2
C2 C1 H1A 109.8
C2 C1 H1B 109.8
C1 C2 H2A 109.5
C1 C2 H2B 109.5
H2A C2 H2B 108.1
C3 C2 C1 110.7(3)
C3 C2 H2A 109.5
C3 C2 H2B 109.5
C2 C3 H3A 109.4
C2 C3 H3B 109.4
C2 C3 C4 111.2(3)
H3A C3 H3B 108.0
C4 C3 H3A 109.4
C4 C3 H3B 109.4
C3 C4 H4A 109.6
C3 C4 H4B 109.6
H4A C4 H4B 108.1
C5 C4 C3 110.5(3)
C5 C4 H4A 109.6
C5 C4 H4B 109.6
N C5 C4 109.2(3)
N C5 H5A 109.8
N C5 H5B 109.8
C4 C5 H5A 109.8
C4 C5 H5B 109.8
H5A C5 H5B 108.3
C7 C6 P 106.5(2)
C7 C6 C13 106.6(3)
C7 C6 C19 115.2(3)
C13 C6 P 114.3(2)
C19 C6 P 103.8(2)
C19 C6 C13 110.6(3)
C8 C7 C6 118.0(3)
C12 C7 C6 124.3(3)
C12 C7 C8 117.6(3)
C7 C8 H8 119.2
C9 C8 C7 121.7(3)
C9 C8 H8 119.2
C8 C9 H9 120.2
C10 C9 C8 119.6(3)
C10 C9 H9 120.2
C9 C10 H10 120.3
C11 C10 C9 119.5(3)
C11 C10 H10 120.3
C10 C11 H11 119.6
C10 C11 C12 120.7(3)
C12 C11 H11 119.6
C7 C12 H12 119.6
C11 C12 C7 120.9(3)
C11 C12 H12 119.6
C14 C13 C6 125.9(3)
C14 C13 C18 117.5(3)
C18 C13 C6 116.6(3)
C13 C14 H14 119.4
C13 C14 C15 121.1(3)
C15 C14 H14 119.4
C14 C15 H15 119.8
C16 C15 C14 120.4(3)
C16 C15 H15 119.8
C15 C16 H16 120.3
C15 C16 C17 119.4(3)
C17 C16 H16 120.3
C16 C17 H17 120.0
C18 C17 C16 119.9(3)
C18 C17 H17 120.0
C13 C18 H18 119.2
C17 C18 C13 121.7(3)
C17 C18 H18 119.2
C20 C19 C6 120.8(3)
C20 C19 C24 117.8(3)
C24 C19 C6 121.0(3)
C19 C20 H20 119.3
C21 C20 C19 121.5(3)
C21 C20 H20 119.3
C20 C21 H21 120.0
C22 C21 C20 120.1(3)
C22 C21 H21 120.0
C21 C22 H22 120.1
C21 C22 C23 119.8(3)
C23 C22 H22 120.1
C22 C23 H23 119.9
C22 C23 C24 120.1(3)
C24 C23 H23 119.9
C19 C24 H24 119.6
C23 C24 C19 120.7(3)
C23 C24 H24 119.6
O1 C25 W 177.5(3)
O2 C26 W 176.8(3)
O3 C27 W 177.7(3)
O4 C28 W 175.4(3)
O5 C29 W 178.5(3)
C25' W' P' 169.67(10)
C25' W' C26' 90.98(14)
C25' W' C27' 87.44(14)
C25' W' C28' 87.88(14)
C25' W' C29' 90.73(14)
C26' W' P' 93.26(10)
C26' W' C29' 90.91(13)
C27' W' P' 82.98(9)
C27' W' C26' 92.33(14)
C27' W' C28' 90.07(14)
C27' W' C29' 176.30(14)
C28' W' P' 88.27(10)
C28' W' C26' 177.29(14)
C28' W' C29' 86.65(14)
C29' W' P' 98.62(10)
W' P' H' 104.2(15)
N' P' W' 118.23(10)
N' P' H' 99.0(15)
N' P' C6' 105.07(14)
C6' P' W' 124.02(10)
C6' P' H' 102.0(15)
C1' N' P' 120.6(2)
C1' N' C5' 110.2(2)
C5' N' P' 119.8(2)
N' C1' H1'A 109.6
N' C1' H1'B 109.6
N' C1' C2' 110.1(3)
H1'A C1' H1'B 108.2
C2' C1' H1'A 109.6
C2' C1' H1'B 109.6
C1' C2' H2'A 109.6
C1' C2' H2'B 109.6
C1' C2' C3' 110.3(3)
H2'A C2' H2'B 108.1
C3' C2' H2'A 109.6
C3' C2' H2'B 109.6
C2' C3' H3'A 109.4
C2' C3' H3'B 109.4
H3'A C3' H3'B 108.0
C4' C3' C2' 111.3(3)
C4' C3' H3'A 109.4
C4' C3' H3'B 109.4
C3' C4' H4'A 109.4
C3' C4' H4'B 109.4
C3' C4' C5' 111.2(3)
H4'A C4' H4'B 108.0
C5' C4' H4'A 109.4
C5' C4' H4'B 109.4
N' C5' C4' 109.7(3)
N' C5' H5'A 109.7
N' C5' H5'B 109.7
C4' C5' H5'A 109.7
C4' C5' H5'B 109.7
H5'A C5' H5'B 108.2
C7' C6' P' 108.0(2)
C7' C6' C13' 113.8(3)
C7' C6' C19' 106.7(2)
C13' C6' P' 103.2(2)
C13' C6' C19' 111.4(3)
C19' C6' P' 113.9(2)
C8' C7' C6' 123.0(3)
C8' C7' C12' 117.5(3)
C12' C7' C6' 119.3(3)
C7' C8' H8' 119.4
C9' C8' C7' 121.2(3)
C9' C8' H8' 119.4
C8' C9' H9' 120.0
C10' C9' C8' 119.9(3)
C10' C9' H9' 120.0
C9' C10' H10' 120.0
C9' C10' C11' 120.0(3)
C11' C10' H10' 120.0
C10' C11' H11' 120.2
C12' C11' C10' 119.7(3)
C12' C11' H11' 120.2
C7' C12' H12' 119.2
C11' C12' C7' 121.5(3)
C11' C12' H12' 119.2
C14' C13' C6' 119.5(3)
C18' C13' C6' 122.1(3)
C18' C13' C14' 118.0(3)
C13' C14' H14' 119.6
C15' C14' C13' 120.8(3)
C15' C14' H14' 119.6
C14' C15' H15' 119.9
C16' C15' C14' 120.3(3)
C16' C15' H15' 119.9
C15' C16' H16' 120.3
C15' C16' C17' 119.4(3)
C17' C16' H16' 120.3
C16' C17' H17' 119.8
C18' C17' C16' 120.3(3)
C18' C17' H17' 119.8
C13' C18' H18' 119.4
C17' C18' C13' 121.1(3)
C17' C18' H18' 119.4
C20' C19' C6' 117.2(3)
C24' C19' C6' 125.0(3)
C24' C19' C20' 117.8(3)
C19' C20' H20' 119.5
C21' C20' C19' 121.0(3)
C21' C20' H20' 119.5
C20' C21' H21' 119.8
C22' C21' C20' 120.4(3)
C22' C21' H21' 119.8
C21' C22' H22' 120.4
C23' C22' C21' 119.3(3)
C23' C22' H22' 120.4
C22' C23' H23' 119.8
C22' C23' C24' 120.4(3)
C24' C23' H23' 119.8
C19' C24' C23' 121.1(3)
C19' C24' H24' 119.4
C23' C24' H24' 119.4
O1' C25' W' 177.0(3)
O2' C26' W' 178.0(3)
O3' C27' W' 177.7(3)
O4' C28' W' 178.1(3)
O5' C29' W' 177.4(3)

loop_
_geom_bond_atom_site_label_1
_geom_bond_atom_site_label_2
_geom_bond_distance
W P 2.5251(8)
W C25 2.004(4)
W C26 2.045(3)
W C27 2.054(4)
W C28 2.050(4)
W C29 2.053(3)
P H 1.33(4)
P N 1.697(3)
P C6 1.917(3)
O1 C25 1.150(4)
O2 C26 1.140(4)
O3 C27 1.138(5)
O4 C28 1.143(4)
N C1 1.473(4)
N C5 1.481(4)
C1 H1A 0.9900
C1 H1B 0.9900
C1 C2 1.528(5)
C2 H2A 0.9900
C2 H2B 0.9900
C2 C3 1.525(5)
C3 H3A 0.9900
C3 H3B 0.9900
C3 C4 1.532(6)
C4 H4A 0.9900
C4 H4B 0.9900
C4 C5 1.525(5)
C5 H5A 0.9900
C5 H5B 0.9900
C6 C7 1.533(4)
C6 C13 1.546(4)
C6 C19 1.535(4)
C7 C8 1.398(5)
C7 C12 1.397(5)
C8 H8 0.9500
C8 C9 1.390(5)
C9 H9 0.9500
C9 C10 1.389(5)
C10 H10 0.9500
C10 C11 1.383(5)
C11 H11 0.9500
C11 C12 1.387(5)
C12 H12 0.9500
C13 C14 1.393(5)
C13 C18 1.402(5)
C14 H14 0.9500
C14 C15 1.397(5)
C15 H15 0.9500
C15 C16 1.383(5)
C16 H16 0.9500
C16 C17 1.394(5)
C17 H17 0.9500
C17 C18 1.386(5)
C18 H18 0.9500
C19 C20 1.396(5)
C19 C24 1.404(5)
C20 H20 0.9500
C20 C21 1.387(5)
C21 H21 0.9500
C21 C22 1.384(5)
C22 H22 0.9500
C22 C23 1.386(5)
C23 H23 0.9500
C23 C24 1.398(5)
C24 H24 0.9500
C29 O5 1.133(4)
W' P' 2.5307(8)
W' C25' 2.003(4)
W' C26' 2.051(4)
W' C27' 2.036(4)
W' C28' 2.044(4)
W' C29' 2.058(4)
P' H' 1.32(4)
P' N' 1.685(3)
P' C6' 1.919(3)
O1' C25' 1.154(4)
O2' C26' 1.146(4)
O3' C27' 1.147(4)
O4' C28' 1.139(4)
O5' C29' 1.140(4)
N' C1' 1.475(4)
N' C5' 1.481(4)
C1' H1'A 0.9900
C1' H1'B 0.9900
C1' C2' 1.513(5)
C2' H2'A 0.9900
C2' H2'B 0.9900
C2' C3' 1.530(5)
C3' H3'A 0.9900
C3' H3'B 0.9900
C3' C4' 1.523(5)
C4' H4'A 0.9900
C4' H4'B 0.9900
C4' C5' 1.526(5)
C5' H5'A 0.9900
C5' H5'B 0.9900
C6' C7' 1.526(4)
C6' C13' 1.540(4)
C6' C19' 1.551(4)
C7' C8' 1.395(4)
C7' C12' 1.402(5)
C8' H8' 0.9500
C8' C9' 1.395(5)
C9' H9' 0.9500
C9' C10' 1.377(5)
C10' H10' 0.9500
C10' C11' 1.392(5)
C11' H11' 0.9500
C11' C12' 1.381(5)
C12' H12' 0.9500
C13' C14' 1.407(5)
C13' C18' 1.391(5)
C14' H14' 0.9500
C14' C15' 1.388(5)
C15' H15' 0.9500
C15' C16' 1.387(5)
C16' H16' 0.9500
C16' C17' 1.389(5)
C17' H17' 0.9500
C17' C18' 1.388(5)
C18' H18' 0.9500
C19' C20' 1.407(4)
C19' C24' 1.392(4)
C20' H20' 0.9500
C20' C21' 1.392(5)
C21' H21' 0.9500
C21' C22' 1.390(5)
C22' H22' 0.9500
C22' C23' 1.384(5)
C23' H23' 0.9500
C23' C24' 1.399(5)
C24' H24' 0.9500

loop_
_geom_torsion_atom_site_label_1
_geom_torsion_atom_site_label_2
_geom_torsion_atom_site_label_3
_geom_torsion_atom_site_label_4
_geom_torsion
W P N C1 52.3(3)
W P N C5 -87.1(2)
P N C1 C2 154.3(2)
P N C5 C4 -153.9(2)
P C6 C7 C8 56.9(3)
P C6 C7 C12 -126.9(3)
P C6 C13 C14 7.0(4)
P C6 C13 C18 -173.1(2)
P C6 C19 C20 -105.1(3)
P C6 C19 C24 67.4(3)
N C1 C2 C3 57.2(4)
C1 N C5 C4 63.6(4)
C1 C2 C3 C4 -52.5(4)
C2 C3 C4 C5 52.8(4)
C3 C4 C5 N -57.5(4)
C5 N C1 C2 -63.3(3)
C6 P N C1 -90.8(3)
C6 P N C5 129.8(2)
C6 C7 C8 C9 178.8(3)
C6 C7 C12 C11 -178.6(3)
C6 C13 C14 C15 -179.7(3)
C6 C13 C18 C17 -179.7(3)
C6 C19 C20 C21 171.5(3)
C6 C19 C24 C23 -171.5(3)
C7 C6 C13 C14 124.3(3)
C7 C6 C13 C18 -55.8(4)
C7 C6 C19 C20 138.9(3)
C7 C6 C19 C24 -48.6(4)
C7 C8 C9 C10 -0.5(5)
C8 C7 C12 C11 -2.5(5)
C8 C9 C10 C11 -1.4(5)
C9 C10 C11 C12 1.3(6)
C10 C11 C12 C7 0.7(6)
C12 C7 C8 C9 2.4(5)
C13 C6 C7 C8 -65.4(3)
C13 C6 C7 C12 110.7(3)
C13 C6 C19 C20 17.9(4)
C13 C6 C19 C24 -169.6(3)
C13 C14 C15 C16 -0.3(5)
C14 C13 C18 C17 0.1(5)
C14 C15 C16 C17 -0.4(5)
C15 C16 C17 C18 1.0(5)
C16 C17 C18 C13 -0.8(5)
C18 C13 C14 C15 0.4(5)
C19 C6 C7 C8 171.4(3)
C19 C6 C7 C12 -12.4(4)
C19 C6 C13 C14 -109.7(3)
C19 C6 C13 C18 70.1(4)
C19 C20 C21 C22 0.0(5)
C20 C19 C24 C23 1.2(5)
C20 C21 C22 C23 1.1(5)
C21 C22 C23 C24 -1.0(5)
C22 C23 C24 C19 -0.1(5)
C24 C19 C20 C21 -1.2(5)
W' P' N' C1' 90.6(2)
W' P' N' C5' -52.6(3)
P' N' C1' C2' 150.2(2)
P' N' C5' C4' -151.6(2)
P' C6' C7' C8' 137.3(3)
P' C6' C7' C12' -46.8(3)
P' C6' C13' C14' -67.2(3)
P' C6' C13' C18' 105.4(3)
P' C6' C19' C20' 178.1(2)
P' C6' C19' C24' -0.4(4)
N' C1' C2' C3' 58.2(4)
C1' N' C5' C4' 61.7(3)
C1' C2' C3' C4' -52.6(4)
C2' C3' C4' C5' 51.8(4)
C3' C4' C5' N' -55.9(4)
C5' N' C1' C2' -63.4(3)
C6' P' N' C1' -126.0(2)
C6' P' N' C5' 90.8(3)
C6' C7' C8' C9' 177.0(3)
C6' C7' C12' C11' -179.4(3)
C6' C13' C14' C15' 170.4(3)
C6' C13' C18' C17' -171.7(3)
C6' C19' C20' C21' -178.6(3)
C6' C19' C24' C23' 177.8(3)
C7' C6' C13' C14' 49.6(4)
C7' C6' C13' C18' -137.8(3)
C7' C6' C19' C20' 59.1(4)
C7' C6' C19' C24' -119.3(3)
C7' C8' C9' C10' 1.5(5)
C8' C7' C12' C11' -3.3(5)
C8' C9' C10' C11' -1.9(5)
C9' C10' C11' C12' -0.4(5)
C10' C11' C12' C7' 3.0(5)
C12' C7' C8' C9' 1.0(5)
C13' C6' C7' C8' 23.3(4)
C13' C6' C7' C12' -160.8(3)
C13' C6' C19' C20' -65.7(4)
C13' C6' C19' C24' 115.9(3)
C13' C14' C15' C16' 2.0(5)
C14' C13' C18' C17' 1.0(5)
C14' C15' C16' C17' 0.1(5)
C15' C16' C17' C18' -1.6(5)
C16' C17' C18' C13' 1.0(5)
C18' C13' C14' C15' -2.6(5)
C19' C6' C7' C8' -100.0(3)
C19' C6' C7' C12' 75.9(3)
C19' C6' C13' C14' 170.2(3)
C19' C6' C13' C18' -17.2(4)
C19' C20' C21' C22' 0.8(5)
C20' C19' C24' C23' -0.7(5)
C20' C21' C22' C23' -0.9(5)
C21' C22' C23' C24' 0.2(5)
C22' C23' C24' C19' 0.6(5)
C24' C19' C20' C21' -0.1(5)
